data_2011549
loop_
_publ_author_name
'Roh, Soo-Gyun'
'Jeong, Jong Hwa'

_publ_section_title
;
 1,3,5-Tri-<i>p</i>-tolylbiuret
;
_journal_issue 11
_journal_name_full 'Acta Crystallographica Section C'
_journal_page_first e529
_journal_page_last e530
_journal_paper_doi 10.1107/S0108270100013536
_journal_volume 56
_journal_year 2000
_chemical_formula_sum 'C23 H23 N3 O2'
_chemical_formula_weight 373.44
_chemical_name_systematic
;
 ?
;
_space_group_IT_number 19
_symmetry_cell_setting orthorhombic
_symmetry_space_group_name_Hall 'P 2ac 2ab'
_symmetry_space_group_name_H-M 'P 21 21 21'
_audit_creation_method SHELXL-97
_cell_angle_alpha 90.00
_cell_angle_beta 90.00
_cell_angle_gamma 90.00
_cell_formula_units_Z 4
_cell_length_a 9.7626(6)
_cell_length_b 12.4280(8)
_cell_length_c 16.6770(7)
_cell_measurement_reflns_used 25
_cell_measurement_temperature 293(2)
_cell_measurement_theta_max 13.78
_cell_measurement_theta_min 11.16
_cell_volume 2023.4(2)
_computing_cell_refinement 'CAD-4 Software'
_computing_data_collection 'CAD-4 Software (Enraf-Nonius, 1989)'
_computing_data_reduction 'MolEN (Fair, 1990)'
_computing_publication_material SHELXL97
_computing_structure_refinement 'SHELXL97 (Sheldrick, 1997)'
_computing_structure_solution 'SHELXS97 (Sheldrick, 1997)'
_diffrn_ambient_temperature 293(2)
_diffrn_measured_fraction_theta_full 1.000
_diffrn_measured_fraction_theta_max 1.000
_diffrn_measurement_device_type CAD-4
_diffrn_measurement_method \w/2\q
_diffrn_radiation_monochromator graphite
_diffrn_radiation_source 'fine-focus sealed tube'
_diffrn_radiation_type MoK\a
_diffrn_radiation_wavelength .71073
_diffrn_reflns_av_R_equivalents .006
_diffrn_reflns_av_sigmaI/netI .0387
_diffrn_reflns_limit_h_max 0
_diffrn_reflns_limit_h_min -12
_diffrn_reflns_limit_k_max 15
_diffrn_reflns_limit_k_min 0
_diffrn_reflns_limit_l_max 20
_diffrn_reflns_limit_l_min 0
_diffrn_reflns_number 2308
_diffrn_reflns_theta_full 25.97
_diffrn_reflns_theta_max 25.97
_diffrn_reflns_theta_min 2.04
_diffrn_standards_decay_% .3
_diffrn_standards_interval_time 60
_diffrn_standards_number 2
_exptl_absorpt_coefficient_mu .080
_exptl_absorpt_correction_type none
_exptl_crystal_colour colourless
_exptl_crystal_density_diffrn 1.226
_exptl_crystal_density_method 'not measured'
_exptl_crystal_description 'tetragonal rod'
_exptl_crystal_F_000 792
_exptl_crystal_size_max .50
_exptl_crystal_size_mid .45
_exptl_crystal_size_min .45
_refine_diff_density_max .117
_refine_diff_density_min -.122
_refine_ls_extinction_coef .015(2)
_refine_ls_extinction_method SHELXL97
_refine_ls_goodness_of_fit_ref .985
_refine_ls_hydrogen_treatment mixed
_refine_ls_matrix_type full
_refine_ls_number_parameters 262
_refine_ls_number_reflns 2263
_refine_ls_number_restraints 0
_refine_ls_restrained_S_all .985
_refine_ls_R_factor_all .067
_refine_ls_R_factor_gt .033
_refine_ls_shift/su_max <0.001
_refine_ls_shift/su_mean <0.001
_refine_ls_structure_factor_coef Fsqd
_refine_ls_weighting_details 'calc w = 1/[\s^2^(Fo^2^)+(0.0615P)^2^P] where P = (Fo^2^+2Fc^2^)/3'
_refine_ls_weighting_scheme calc
_refine_ls_wR_factor_ref .095
_reflns_number_gt 1501
_reflns_number_total 2263
_reflns_threshold_expression I>2\s(I)
_cod_data_source_file qa0412.cif
_cod_data_source_block I
_cod_database_code 2011549

loop_
_symmetry_equiv_pos_as_xyz
'x, y, z'
'-x+1/2, -y, z+1/2'
'-x, y+1/2, -z+1/2'
'x+1/2, -y+1/2, -z'

loop_
_atom_site_label
_atom_site_fract_x
_atom_site_fract_y
_atom_site_fract_z
_atom_site_U_iso_or_equiv
_atom_site_adp_type
_atom_site_calc_flag
_atom_site_refinement_flags
_atom_site_occupancy
_atom_site_disorder_assembly
_atom_site_disorder_group
_atom_site_type_symbol
O1 .17347(19) .43712(14) .81849(12) .0746(5) Uani d . 1 . . O
O2 .3836(2) .16374(14) .88300(14) .0959(7) Uani d . 1 . . O
N1 .0323(2) .40041(16) .92202(15) .0655(6) Uani d . 1 . . N
H1N .023(4) .363(2) .9582(18) .089(11) Uiso d . 1 . . H
N2 .3909(2) .31527(15) .80727(13) .0606(5) Uani d . 1 . . N
H2N .334(3) .377(2) .7930(17) .097(10) Uiso d . 1 . . H
N3 .2003(2) .27766(14) .88748(12) .0619(5) Uani d . 1 . . N
C1 -.0506(2) .49432(16) .91564(14) .0532(5) Uani d . 1 . . C
C2 -.0793(2) .55223(18) .98375(15) .0577(6) Uani d . 1 . . C
H2 -.0410 .5319 1.0325 .069 Uiso calc R 1 . . H
C3 -.1652(3) .64093(18) .97990(15) .0621(6) Uani d . 1 . . C
H3 -.1851 .6790 1.0265 .074 Uiso calc R 1 . . H
C4 -.2217(2) .67354(18) .90814(15) .0594(6) Uani d . 1 . . C
C5 -.1922(3) .6139(2) .84004(15) .0677(7) Uani d . 1 . . C
H5 -.2306 .6337 .7912 .081 Uiso calc R 1 . . H
C6 -.1066(3) .5255(2) .84382(15) .0661(7) Uani d . 1 . . C
H6 -.0868 .4869 .7975 .079 Uiso calc R 1 . . H
C7 -.3127(3) .7718(2) .90410(17) .0850(8) Uani d . 1 . . C
H7A -.3208 .8029 .9566 .127 Uiso calc R 1 . . H
H7B -.4018 .7513 .8851 .127 Uiso calc R 1 . . H
H7C -.2733 .8235 .8681 .127 Uiso calc R 1 . . H
C8 .1259(2) .19601(17) .93088(15) .0584(6) Uani d . 1 . . C
C9 .1623(3) .1666(2) 1.00739(16) .0644(7) Uani d . 1 . . C
H9 .2343 .2010 1.0334 .077 Uiso calc R 1 . . H
C10 .0908(3) .0854(2) 1.04500(16) .0733(7) Uani d . 1 . . C
H10 .1173 .0644 1.0962 .088 Uiso calc R 1 . . H
C11 -.0183(3) .03442(19) 1.00941(19) .0744(8) Uani d . 1 . . C
C12 -.0551(3) .0676(2) .9340(2) .0829(8) Uani d . 1 . . C
H12 -.1304 .0359 .9093 .099 Uiso calc R 1 . . H
C13 .0162(3) .1462(2) .89376(16) .0723(8) Uani d . 1 . . C
H13 -.0091 .1658 .8420 .087 Uiso calc R 1 . . H
C14 -.0927(4) -.0550(2) 1.0517(2) .1121(13) Uani d . 1 . . C
H14A -.0614 -.1231 1.0315 .168 Uiso calc R 1 . . H
H14B -.1893 -.0482 1.0423 .168 Uiso calc R 1 . . H
H14C -.0748 -.0509 1.1082 .168 Uiso calc R 1 . . H
C15 .5221(2) .30789(17) .77152(13) .0550(6) Uani d . 1 . . C
C16 .5677(2) .39712(19) .73023(13) .0594(6) Uani d . 1 . . C
H16 .5132 .4584 .7277 .071 Uiso calc R 1 . . H
C17 .6937(3) .3961(2) .69267(14) .0629(6) Uani d . 1 . . C
H17 .7236 .4574 .6659 .075 Uiso calc R 1 . . H
C18 .7762(2) .3059(2) .69396(14) .0629(6) Uani d . 1 . . C
C19 .7288(3) .2174(2) .73444(16) .0698(7) Uani d . 1 . . C
H19 .7827 .1557 .7357 .084 Uiso calc R 1 . . H
C20 .6039(3) .21652(18) .77351(15) .0653(6) Uani d . 1 . . C
H20 .5749 .1554 .8008 .078 Uiso calc R 1 . . H
C21 .9147(3) .3042(3) .65307(19) .0928(9) Uani d . 1 . . C
H21A .9327 .2333 .6329 .139 Uiso calc R 1 . . H
H21B .9845 .3238 .6910 .139 Uiso calc R 1 . . H
H21C .9149 .3546 .6094 .139 Uiso calc R 1 . . H
C22 .1373(2) .37676(18) .87179(16) .0597(6) Uani d . 1 . . C
C23 .3332(3) .24727(19) .85904(16) .0637(6) Uani d . 1 . . C

loop_
_atom_site_aniso_label
_atom_site_aniso_U_11
_atom_site_aniso_U_22
_atom_site_aniso_U_33
_atom_site_aniso_U_12
_atom_site_aniso_U_13
_atom_site_aniso_U_23
O1 .0643(10) .0632(10) .0962(13) .0121(9) .0121(10) .0172(10)
O2 .0777(13) .0605(10) .1496(19) .0179(10) .0339(14) .0286(12)
N1 .0618(13) .0520(11) .0826(15) .0053(10) .0027(13) .0093(12)
N2 .0548(11) .0518(10) .0752(13) .0053(10) .0017(11) .0010(10)
N3 .0554(11) .0470(10) .0834(13) .0006(9) .0012(11) .0012(10)
C1 .0436(11) .0461(11) .0701(14) -.0022(10) -.0007(12) .0026(11)
C2 .0560(14) .0589(13) .0582(14) -.0036(12) -.0036(12) .0067(11)
C3 .0655(14) .0573(13) .0634(14) .0009(12) .0082(13) .0003(11)
C4 .0510(12) .0580(13) .0693(15) .0038(11) -.0038(12) .0052(12)
C5 .0619(15) .0784(15) .0629(14) .0099(15) -.0144(12) -.0021(13)
C6 .0633(14) .0678(14) .0673(15) .0035(14) -.0057(13) -.0120(12)
C7 .0828(19) .0784(17) .0936(19) .0265(16) -.0028(17) .0044(16)
C8 .0545(12) .0463(11) .0744(15) .0040(11) .0038(12) -.0021(11)
C9 .0595(14) .0649(14) .0688(16) .0106(13) -.0030(13) -.0053(12)
C10 .0795(18) .0716(16) .0688(15) .0239(16) .0136(15) .0047(13)
C11 .0790(19) .0502(13) .094(2) .0099(14) .0283(17) -.0018(13)
C12 .0793(18) .0633(15) .106(2) -.0180(15) -.0040(18) -.0015(15)
C13 .0768(18) .0625(15) .0775(17) -.0115(14) -.0097(15) .0065(13)
C14 .129(3) .0682(17) .139(3) -.005(2) .057(3) .0152(18)
C15 .0533(13) .0541(12) .0575(13) -.0009(11) -.0036(11) -.0083(11)
C16 .0610(14) .0554(13) .0618(13) .0060(12) -.0041(13) -.0043(12)
C17 .0649(15) .0648(14) .0591(13) -.0026(13) -.0020(13) -.0029(12)
C18 .0565(14) .0717(15) .0605(13) .0025(13) .0004(12) -.0095(13)
C19 .0633(15) .0668(15) .0794(16) .0162(14) -.0035(14) -.0114(15)
C20 .0663(15) .0492(12) .0803(16) .0053(12) .0031(14) -.0036(12)
C21 .0671(18) .113(2) .098(2) .0086(19) .0165(17) -.0054(18)
C22 .0525(14) .0489(12) .0778(15) -.0012(11) -.0051(13) -.0005(12)
C23 .0595(14) .0483(12) .0833(17) .0031(12) .0062(14) -.0009(12)

loop_
_atom_type_symbol
_atom_type_description
_atom_type_scat_dispersion_real
_atom_type_scat_dispersion_imag
_atom_type_scat_source
C C .0033 .0016 'International Tables Vol C Tables 4.2.6.8 and 6.1.1.4'
O O .0106 .0060 'International Tables Vol C Tables 4.2.6.8 and 6.1.1.4'
N N .0061 .0033 'International Tables Vol C Tables 4.2.6.8 and 6.1.1.4'
H H .0000 .0000 'International Tables Vol C Tables 4.2.6.8 and 6.1.1.4'

loop_
_geom_angle_atom_site_label_1
_geom_angle_atom_site_label_2
_geom_angle_atom_site_label_3
_geom_angle
C22 N1 C1 124.1(2)
C23 N2 C15 127.9(2)
C22 N3 C23 124.6(2)
C22 N3 C8 119.4(2)
C23 N3 C8 115.89(18)
C6 C1 C2 119.5(2)
C6 C1 N1 121.5(2)
C2 C1 N1 118.9(2)
C1 C2 C3 120.1(2)
C4 C3 C2 121.0(2)
C3 C4 C5 118.1(2)
C3 C4 C7 120.7(2)
C5 C4 C7 121.1(2)
C6 C5 C4 120.9(2)
C1 C6 C5 120.3(2)
C9 C8 C13 119.8(2)
C9 C8 N3 121.5(2)
C13 C8 N3 118.7(2)
C8 C9 C10 119.1(2)
C11 C10 C9 122.3(3)
C12 C11 C10 117.4(3)
C12 C11 C14 121.7(3)
C10 C11 C14 120.8(3)
C11 C12 C13 121.9(3)
C12 C13 C8 119.5(3)
C16 C15 C20 119.0(2)
C16 C15 N2 116.7(2)
C20 C15 N2 124.3(2)
C15 C16 C17 120.4(2)
C18 C17 C16 121.3(2)
C19 C18 C17 117.5(2)
C19 C18 C21 120.8(2)
C17 C18 C21 121.7(3)
C18 C19 C20 122.4(2)
C19 C20 C15 119.3(2)
O1 C22 N1 122.5(2)
O1 C22 N3 123.5(2)
N1 C22 N3 114.0(2)
O2 C23 N2 125.7(2)
O2 C23 N3 118.9(2)
N2 C23 N3 115.5(2)

loop_
_geom_bond_atom_site_label_1
_geom_bond_atom_site_label_2
_geom_bond_site_symmetry_2
_geom_bond_distance
_geom_bond_publ_flag
O1 C22 . 1.215(3) ?
O2 C23 . 1.216(3) ?
N1 C22 . 1.357(3) ?
N1 C1 . 1.424(3) ?
N2 C23 . 1.333(3) ?
N2 C15 . 1.417(3) ?
N3 C22 . 1.401(3) ?
N3 C23 . 1.432(3) ?
N3 C8 . 1.442(3) ?
C1 C6 . 1.372(3) ?
C1 C2 . 1.373(3) ?
C2 C3 . 1.387(3) ?
C3 C4 . 1.378(3) ?
C4 C5 . 1.386(3) ?
C4 C7 . 1.512(3) ?
C5 C6 . 1.382(3) ?
C8 C9 . 1.374(4) ?
C8 C13 . 1.383(4) ?
C9 C10 . 1.378(4) ?
C10 C11 . 1.374(4) ?
C11 C12 . 1.372(4) ?
C11 C14 . 1.503(4) ?
C12 C13 . 1.375(4) ?
C15 C16 . 1.379(3) ?
C15 C20 . 1.388(3) ?
C16 C17 . 1.380(4) ?
C17 C18 . 1.380(3) ?
C18 C19 . 1.371(4) ?
C18 C21 . 1.515(3) ?
C19 C20 . 1.383(4) ?

loop_
_cod_related_entry_id
_cod_related_entry_database
_cod_related_entry_code
1 ChemSpider 10447449
